data_7056766
loop_
_publ_author_name
'Manickam, Saravanakumar'
'Balijapalli, Umamahesh'
'Sathiyanarayanan, Kulathu Iyer'

_publ_section_title
;
 SnCl2-catalyzed synthesis of dihydro-5H-benzo[f]pyrazolo[3,4-b]quinoline
 and dihydroindeno[2,1-b]pyrazolo[4,3-e]pyridine with high fluorescence
 and their photophysical properties
;
_journal_issue 2
_journal_name_full 'New Journal of Chemistry'
_journal_page_first 860
_journal_paper_doi 10.1039/C7NJ03654J
_journal_volume 42
_journal_year 2018
_chemical_formula_sum 'C30 H24 N2'
_chemical_formula_weight 412.51
_space_group_crystal_system monoclinic
_space_group_IT_number 15
_space_group_name_Hall '-C 2yc'
_space_group_name_H-M_alt 'C 1 2/c 1'
_symmetry_space_group_name_Hall '-C 2yc'
_symmetry_space_group_name_H-M 'C 1 2/c 1'
_atom_sites_solution_hydrogens geom
_audit_creation_method SHELXL-2014/6
_audit_update_record
;
2017-05-11 deposited with the CCDC.
2017-11-29 downloaded from the CCDC.
;
_cell_angle_alpha 90
_cell_angle_beta 101.4420(10)
_cell_angle_gamma 90
_cell_formula_units_Z 8
_cell_length_a 18.1618(6)
_cell_length_b 12.4595(4)
_cell_length_c 20.2872(8)
_cell_measurement_temperature 293(2)
_cell_volume 4499.5(3)
_computing_structure_refinement 'SHELXL-2014/6 (Sheldrick, 2014)'
_diffrn_ambient_temperature 293(2)
_diffrn_measured_fraction_theta_full 1.000
_diffrn_measured_fraction_theta_max 0.893
_diffrn_radiation_type MoK\a
_diffrn_radiation_wavelength 0.71073
_diffrn_reflns_av_R_equivalents 0.0325
_diffrn_reflns_av_unetI/netI 0.0348
_diffrn_reflns_Laue_measured_fraction_full 1.000
_diffrn_reflns_Laue_measured_fraction_max 0.893
_diffrn_reflns_limit_h_max 24
_diffrn_reflns_limit_h_min -24
_diffrn_reflns_limit_k_max 17
_diffrn_reflns_limit_k_min -17
_diffrn_reflns_limit_l_max 28
_diffrn_reflns_limit_l_min -26
_diffrn_reflns_number 26026
_diffrn_reflns_point_group_measured_fraction_full 1.000
_diffrn_reflns_point_group_measured_fraction_max 0.893
_diffrn_reflns_theta_full 25.242
_diffrn_reflns_theta_max 29.772
_diffrn_reflns_theta_min 1.995
_exptl_absorpt_coefficient_mu 0.071
_exptl_crystal_density_diffrn 1.218
_exptl_crystal_F_000 1744
_refine_diff_density_max 0.524
_refine_diff_density_min -0.622
_refine_diff_density_rms 0.057
_refine_ls_extinction_method none
_refine_ls_goodness_of_fit_ref 1.048
_refine_ls_hydrogen_treatment constr
_refine_ls_matrix_type full
_refine_ls_number_parameters 292
_refine_ls_number_reflns 5742
_refine_ls_number_restraints 0
_refine_ls_restrained_S_all 1.048
_refine_ls_R_factor_all 0.1165
_refine_ls_R_factor_gt 0.0720
_refine_ls_shift/su_max 0.000
_refine_ls_shift/su_mean 0.000
_refine_ls_structure_factor_coef Fsqd
_refine_ls_weighting_details 'w=1/[\s^2^(Fo^2^)+(0.1282P)^2^+3.3423P] where P=(Fo^2^+2Fc^2^)/3'
_refine_ls_weighting_scheme calc
_refine_ls_wR_factor_gt 0.2107
_refine_ls_wR_factor_ref 0.2507
_reflns_Friedel_coverage 0.000
_reflns_number_gt 3387
_reflns_number_total 5742
_reflns_threshold_expression 'I > 2\s(I)'
_cod_data_source_file c7nj03654j2.cif
_cod_data_source_block shelx
_cod_depositor_comments
;

2018-03-09
Z value and formula fixed to values more according to usual
chemical conventions.                 miguel

 Adding full bibliography for 7056766--7056767.cif.
;
_cod_original_formula_sum 'C60 H48 N4'
_cod_original_formula_units_Z 4
_cod_original_formula_weight 825.02
_cod_database_code 7056766
_shelx_space_group_comment
;
The symmetry employed for this shelxl refinement is uniquely defined
by the following loop, which should always be used as a source of
symmetry information in preference to the above space-group names.
They are only intended as comments.
;
_shelxl_version_number 2014/6

loop_
_space_group_symop_operation_xyz
'x, y, z'
'-x, y, -z+1/2'
'x+1/2, y+1/2, z'
'-x+1/2, y+1/2, -z+1/2'
'-x, -y, -z'
'x, -y, z-1/2'
'-x+1/2, -y+1/2, -z'
'x+1/2, -y+1/2, z-1/2'

loop_
_atom_site_label
_atom_site_type_symbol
_atom_site_fract_x
_atom_site_fract_y
_atom_site_fract_z
_atom_site_U_iso_or_equiv
_atom_site_adp_type
_atom_site_occupancy
_atom_site_site_symmetry_order
_atom_site_calc_flag
_atom_site_refinement_flags_posn
_atom_site_refinement_flags_adp
C1 C 0.41123(12) 0.09262(16) 0.68980(11) 0.0417(5) Uani 1 1 d . .
C3 C 0.39105(12) 0.26161(15) 0.72151(10) 0.0385(5) Uani 1 1 d . .
H3 H 0.3892 0.3362 0.7220 0.046 Uiso 1 1 calc R U
C4 C 0.36895(13) 0.19671(19) 0.76477(11) 0.0463(5) Uani 1 1 d . .
C5 C 0.38114(12) 0.08730(17) 0.74857(11) 0.0412(5) Uani 1 1 d . .
C6 C 0.36975(12) -0.01409(17) 0.77548(11) 0.0413(5) Uani 1 1 d . .
C7 C 0.38701(12) -0.10126(17) 0.73870(11) 0.0415(5) Uani 1 1 d . .
C8 C 0.38461(13) -0.21835(18) 0.74907(11) 0.0457(5) Uani 1 1 d . .
C9 C 0.36459(15) -0.2801(2) 0.79959(13) 0.0569(6) Uani 1 1 d . .
H9 H 0.3486 -0.2476 0.8356 0.068 Uiso 1 1 calc R U
C10 C 0.36865(17) -0.3912(2) 0.79579(16) 0.0676(8) Uani 1 1 d . .
H10 H 0.3555 -0.4328 0.8297 0.081 Uiso 1 1 calc R U
C11 C 0.39174(17) -0.4409(2) 0.74266(16) 0.0686(8) Uani 1 1 d . .
H11 H 0.3939 -0.5154 0.7409 0.082 Uiso 1 1 calc R U
C12 C 0.41161(16) -0.3800(2) 0.69200(14) 0.0610(7) Uani 1 1 d . .
H12 H 0.4269 -0.4131 0.6559 0.073 Uiso 1 1 calc R U
C13 C 0.40866(14) -0.27003(19) 0.69546(12) 0.0490(6) Uani 1 1 d . .
C14 C 0.42998(15) -0.18897(18) 0.64779(12) 0.0536(6) Uani 1 1 d . .
H14 H 0.4476 -0.2009 0.6084 0.064 Uiso 1 1 calc R U
C15 C 0.41598(13) -0.08424(17) 0.67925(11) 0.0430(5) Uani 1 1 d . .
C16 C 0.44613(13) 0.24829(18) 0.62256(12) 0.0473(5) Uani 1 1 d . .
C17 C 0.44191(16) 0.1966(2) 0.56187(13) 0.0591(7) Uani 1 1 d . .
H17 H 0.4200 0.1290 0.5553 0.071 Uiso 1 1 calc R U
C18 C 0.47006(18) 0.2448(3) 0.51103(15) 0.0710(8) Uani 1 1 d . .
H18 H 0.4673 0.2096 0.4702 0.085 Uiso 1 1 calc R U
C19 C 0.50235(18) 0.3454(3) 0.52073(17) 0.0761(9) Uani 1 1 d . .
H19 H 0.5216 0.3780 0.4865 0.091 Uiso 1 1 calc R U
C20 C 0.50589(17) 0.3966(2) 0.58082(18) 0.0728(8) Uani 1 1 d . .
H20 H 0.5272 0.4647 0.5871 0.087 Uiso 1 1 calc R U
C21 C 0.47821(16) 0.3489(2) 0.63236(14) 0.0604(7) Uani 1 1 d . .
H21 H 0.4811 0.3842 0.6732 0.072 Uiso 1 1 calc R U
C22 C 0.33281(17) 0.2423(2) 0.81884(14) 0.0600(7) Uani 1 1 d . .
H22A H 0.3646 0.2298 0.8619 0.090 Uiso 1 1 calc R U
H22B H 0.2851 0.2082 0.8174 0.090 Uiso 1 1 calc R U
H22C H 0.3255 0.3181 0.8119 0.090 Uiso 1 1 calc R U
C23 C 0.34233(12) -0.02226(17) 0.83981(11) 0.0418(5) Uani 1 1 d . .
C24 C 0.38571(14) 0.01756(19) 0.89855(12) 0.0506(6) Uani 1 1 d . .
H24 H 0.4337 0.0435 0.8983 0.061 Uiso 1 1 calc R U
C25 C 0.35878(15) 0.0192(2) 0.95737(12) 0.0556(6) Uani 1 1 d . .
H25 H 0.3889 0.0463 0.9963 0.067 Uiso 1 1 calc R U
C26 C 0.28744(16) -0.0189(2) 0.95969(13) 0.0585(7) Uani 1 1 d . .
C27 C 0.24566(15) -0.0621(2) 0.90162(14) 0.0634(7) Uani 1 1 d . .
H27 H 0.1986 -0.0908 0.9025 0.076 Uiso 1 1 calc R U
C28 C 0.27202(14) -0.0641(2) 0.84181(13) 0.0544(6) Uani 1 1 d . .
H28 H 0.2426 -0.0934 0.8032 0.065 Uiso 1 1 calc R U
C29 C 0.2592(2) -0.0112(3) 1.02546(16) 0.0831(10) Uani 1 1 d . .
C30 C 0.2026(3) 0.0775(5) 1.0214(3) 0.166(3) Uani 1 1 d . .
H30A H 0.2209 0.1403 1.0025 0.250 Uiso 1 1 calc R U
H30B H 0.1945 0.0936 1.0657 0.250 Uiso 1 1 calc R U
H30C H 0.1561 0.0553 0.9934 0.250 Uiso 1 1 calc R U
C31 C 0.2324(3) -0.1156(4) 1.0473(2) 0.1346(19) Uani 1 1 d . .
H31A H 0.1851 -0.1336 1.0190 0.202 Uiso 1 1 calc R U
H31B H 0.2263 -0.1101 1.0931 0.202 Uiso 1 1 calc R U
H31C H 0.2685 -0.1706 1.0438 0.202 Uiso 1 1 calc R U
N1 N 0.41743(11) 0.19945(15) 0.67542(10) 0.0482(5) Uani 1 1 d . .
N2 N 0.42986(11) 0.01002(14) 0.65418(9) 0.0454(5) Uani 1 1 d . .

loop_
_atom_site_aniso_label
_atom_site_aniso_U_11
_atom_site_aniso_U_22
_atom_site_aniso_U_33
_atom_site_aniso_U_23
_atom_site_aniso_U_13
_atom_site_aniso_U_12
C1 0.0510(12) 0.0376(11) 0.0383(11) 0.0036(9) 0.0135(9) 0.0012(9)
C3 0.0559(12) 0.0251(9) 0.0372(11) -0.0025(8) 0.0158(9) 0.0030(8)
C4 0.0557(13) 0.0413(12) 0.0427(12) -0.0031(10) 0.0119(10) 0.0013(10)
C5 0.0487(12) 0.0405(12) 0.0358(11) 0.0000(8) 0.0118(9) 0.0005(9)
C6 0.0460(11) 0.0414(11) 0.0376(11) 0.0011(9) 0.0110(9) 0.0017(9)
C7 0.0487(12) 0.0398(11) 0.0369(11) 0.0030(9) 0.0106(9) 0.0017(9)
C8 0.0531(12) 0.0415(12) 0.0433(12) 0.0025(9) 0.0118(10) 0.0017(10)
C9 0.0749(16) 0.0453(13) 0.0559(15) 0.0069(11) 0.0258(13) 0.0011(12)
C10 0.0847(19) 0.0457(14) 0.079(2) 0.0138(14) 0.0327(16) 0.0017(13)
C11 0.086(2) 0.0388(13) 0.084(2) 0.0049(13) 0.0239(16) 0.0049(13)
C12 0.0838(18) 0.0392(12) 0.0629(16) -0.0007(12) 0.0213(14) 0.0061(12)
C13 0.0607(14) 0.0419(12) 0.0456(13) 0.0019(10) 0.0130(11) 0.0057(10)
C14 0.0807(17) 0.0413(12) 0.0447(13) 0.0005(10) 0.0266(12) 0.0100(11)
C15 0.0521(12) 0.0414(12) 0.0368(11) 0.0025(9) 0.0119(10) 0.0046(9)
C16 0.0554(13) 0.0433(12) 0.0450(13) 0.0107(10) 0.0147(10) 0.0050(10)
C17 0.0776(17) 0.0523(14) 0.0516(15) 0.0086(12) 0.0226(13) -0.0026(13)
C18 0.091(2) 0.076(2) 0.0535(16) 0.0165(14) 0.0308(15) 0.0090(16)
C19 0.081(2) 0.076(2) 0.078(2) 0.0362(17) 0.0322(17) 0.0032(16)
C20 0.082(2) 0.0524(16) 0.087(2) 0.0223(15) 0.0240(17) -0.0061(14)
C21 0.0715(17) 0.0486(14) 0.0626(16) 0.0096(12) 0.0174(13) 0.0010(12)
C22 0.0831(18) 0.0482(14) 0.0549(15) -0.0067(11) 0.0285(14) 0.0068(12)
C23 0.0512(12) 0.0394(11) 0.0371(11) 0.0012(9) 0.0143(9) 0.0006(9)
C24 0.0562(13) 0.0541(14) 0.0428(12) 0.0007(10) 0.0128(10) -0.0085(11)
C25 0.0691(16) 0.0589(15) 0.0392(13) -0.0021(11) 0.0119(11) -0.0063(12)
C26 0.0733(17) 0.0624(15) 0.0449(14) -0.0016(12) 0.0243(13) 0.0051(13)
C27 0.0551(15) 0.0772(18) 0.0637(17) -0.0046(14) 0.0261(13) -0.0092(13)
C28 0.0552(14) 0.0639(15) 0.0466(13) -0.0077(12) 0.0162(11) -0.0066(12)
C29 0.091(2) 0.107(3) 0.0629(19) -0.0040(17) 0.0434(17) 0.0035(19)
C30 0.192(5) 0.204(6) 0.130(4) -0.006(4) 0.098(4) 0.091(5)
C31 0.174(4) 0.156(4) 0.102(3) -0.002(3) 0.096(3) -0.042(4)
N1 0.0647(12) 0.0377(10) 0.0463(11) 0.0045(8) 0.0207(9) 0.0022(9)
N2 0.0584(11) 0.0417(10) 0.0385(10) 0.0040(8) 0.0158(9) 0.0043(8)

loop_
_atom_type_symbol
_atom_type_description
_atom_type_scat_dispersion_real
_atom_type_scat_dispersion_imag
_atom_type_scat_source
C C 0.0033 0.0016 'International Tables Vol C Tables 4.2.6.8 and 6.1.1.4'
H H 0.0000 0.0000 'International Tables Vol C Tables 4.2.6.8 and 6.1.1.4'
N N 0.0061 0.0033 'International Tables Vol C Tables 4.2.6.8 and 6.1.1.4'

loop_
_geom_angle_atom_site_label_1
_geom_angle_atom_site_label_2
_geom_angle_atom_site_label_3
_geom_angle
N2 C1 N1 126.2(2)
N2 C1 C5 127.07(19)
N1 C1 C5 106.72(18)
C4 C3 N1 107.59(19)
C4 C3 H3 126.2
N1 C3 H3 126.2
C3 C4 C5 110.6(2)
C3 C4 C22 119.5(2)
C5 C4 C22 129.8(2)
C6 C5 C1 118.83(19)
C6 C5 C4 136.5(2)
C1 C5 C4 104.68(18)
C7 C6 C5 115.30(19)
C7 C6 C23 124.60(19)
C5 C6 C23 120.09(19)
C6 C7 C15 119.97(19)
C6 C7 C8 132.9(2)
C15 C7 C8 107.12(19)
C9 C8 C13 119.0(2)
C9 C8 C7 132.3(2)
C13 C8 C7 108.7(2)
C8 C9 C10 119.2(2)
C8 C9 H9 120.4
C10 C9 H9 120.4
C11 C10 C9 121.3(3)
C11 C10 H10 119.4
C9 C10 H10 119.4
C10 C11 C12 119.9(3)
C10 C11 H11 120.0
C12 C11 H11 120.0
C13 C12 C11 119.4(3)
C13 C12 H12 120.3
C11 C12 H12 120.3
C12 C13 C8 121.2(2)
C12 C13 C14 128.4(2)
C8 C13 C14 110.5(2)
C15 C14 C13 102.98(19)
C15 C14 H14 128.5
C13 C14 H14 128.5
N2 C15 C7 126.0(2)
N2 C15 C14 123.3(2)
C7 C15 C14 110.73(19)
C17 C16 C21 120.0(2)
C17 C16 N1 120.7(2)
C21 C16 N1 119.2(2)
C18 C17 C16 120.2(3)
C18 C17 H17 119.9
C16 C17 H17 119.9
C17 C18 C19 120.0(3)
C17 C18 H18 120.0
C19 C18 H18 120.0
C20 C19 C18 119.7(3)
C20 C19 H19 120.2
C18 C19 H19 120.2
C19 C20 C21 120.9(3)
C19 C20 H20 119.5
C21 C20 H20 119.5
C16 C21 C20 119.2(3)
C16 C21 H21 120.4
C20 C21 H21 120.4
C4 C22 H22A 109.5
C4 C22 H22B 109.5
H22A C22 H22B 109.5
C4 C22 H22C 109.5
H22A C22 H22C 109.5
H22B C22 H22C 109.5
C24 C23 C28 118.7(2)
C24 C23 C6 119.9(2)
C28 C23 C6 121.4(2)
C25 C24 C23 120.8(2)
C25 C24 H24 119.6
C23 C24 H24 119.6
C24 C25 C26 121.2(2)
C24 C25 H25 119.4
C26 C25 H25 119.4
C27 C26 C25 117.6(2)
C27 C26 C29 123.3(3)
C25 C26 C29 119.1(3)
C26 C27 C28 121.8(2)
C26 C27 H27 119.1
C28 C27 H27 119.1
C23 C28 C27 119.8(2)
C23 C28 H28 120.1
C27 C28 H28 120.1
C31 C29 C30 113.5(4)
C31 C29 C26 113.1(3)
C30 C29 C26 110.1(3)
C29 C30 H30A 109.5
C29 C30 H30B 109.5
H30A C30 H30B 109.5
C29 C30 H30C 109.5
H30A C30 H30C 109.5
H30B C30 H30C 109.5
C29 C31 H31A 109.5
C29 C31 H31B 109.5
H31A C31 H31B 109.5
C29 C31 H31C 109.5
H31A C31 H31C 109.5
H31B C31 H31C 109.5
C3 N1 C1 110.39(18)
C3 N1 C16 120.22(18)
C1 N1 C16 129.39(19)
C15 N2 C1 112.76(18)

loop_
_geom_bond_atom_site_label_1
_geom_bond_atom_site_label_2
_geom_bond_distance
C1 N2 1.339(3)
C1 N1 1.372(3)
C1 C5 1.408(3)
C3 C4 1.313(3)
C3 N1 1.372(3)
C3 H3 0.9300
C4 C5 1.430(3)
C4 C22 1.497(3)
C5 C6 1.408(3)
C6 C7 1.388(3)
C6 C23 1.490(3)
C7 C15 1.424(3)
C7 C8 1.476(3)
C8 C9 1.387(3)
C8 C13 1.406(3)
C9 C10 1.389(4)
C9 H9 0.9300
C10 C11 1.379(4)
C10 H10 0.9300
C11 C12 1.382(4)
C11 H11 0.9300
C12 C13 1.373(3)
C12 H12 0.9300
C13 C14 1.501(3)
C14 C15 1.496(3)
C14 H14 0.9300
C15 N2 1.324(3)
C16 C17 1.378(4)
C16 C21 1.380(4)
C16 N1 1.419(3)
C17 C18 1.377(4)
C17 H17 0.9300
C18 C19 1.381(5)
C18 H18 0.9300
C19 C20 1.367(5)
C19 H19 0.9300
C20 C21 1.381(4)
C20 H20 0.9300
C21 H21 0.9300
C22 H22A 0.9600
C22 H22B 0.9600
C22 H22C 0.9600
C23 C24 1.384(3)
C23 C28 1.387(3)
C24 C25 1.377(3)
C24 H24 0.9300
C25 C26 1.389(4)
C25 H25 0.9300
C26 C27 1.378(4)
C26 C29 1.524(4)
C27 C28 1.390(4)
C27 H27 0.9300
C28 H28 0.9300
C29 C31 1.486(6)
C29 C30 1.502(6)
C30 H30A 0.9600
C30 H30B 0.9600
C30 H30C 0.9600
C31 H31A 0.9600
C31 H31B 0.9600
C31 H31C 0.9600

loop_
_geom_torsion_atom_site_label_1
_geom_torsion_atom_site_label_2
_geom_torsion_atom_site_label_3
_geom_torsion_atom_site_label_4
_geom_torsion
N1 C3 C4 C5 0.7(3)
N1 C3 C4 C22 -176.2(2)
N2 C1 C5 C6 1.4(4)
N1 C1 C5 C6 -179.09(19)
N2 C1 C5 C4 -177.9(2)
N1 C1 C5 C4 1.7(2)
C3 C4 C5 C6 179.5(3)
C22 C4 C5 C6 -4.0(5)
C3 C4 C5 C1 -1.5(3)
C22 C4 C5 C1 175.0(2)
C1 C5 C6 C7 -2.6(3)
C4 C5 C6 C7 176.3(3)
C1 C5 C6 C23 176.3(2)
C4 C5 C6 C23 -4.7(4)
C5 C6 C7 C15 1.6(3)
C23 C6 C7 C15 -177.2(2)
C5 C6 C7 C8 178.9(2)
C23 C6 C7 C8 0.0(4)
C6 C7 C8 C9 -0.5(4)
C15 C7 C8 C9 177.0(3)
C6 C7 C8 C13 -179.9(2)
C15 C7 C8 C13 -2.4(3)
C13 C8 C9 C10 -0.2(4)
C7 C8 C9 C10 -179.5(3)
C8 C9 C10 C11 -0.4(4)
C9 C10 C11 C12 0.2(5)
C10 C11 C12 C13 0.5(4)
C11 C12 C13 C8 -1.0(4)
C11 C12 C13 C14 177.7(3)
C9 C8 C13 C12 0.9(4)
C7 C8 C13 C12 -179.6(2)
C9 C8 C13 C14 -178.1(2)
C7 C8 C13 C14 1.4(3)
C12 C13 C14 C15 -178.8(3)
C8 C13 C14 C15 0.1(3)
C6 C7 C15 N2 0.9(4)
C8 C7 C15 N2 -177.0(2)
C6 C7 C15 C14 -179.7(2)
C8 C7 C15 C14 2.5(3)
C13 C14 C15 N2 177.9(2)
C13 C14 C15 C7 -1.6(3)
C21 C16 C17 C18 0.4(4)
N1 C16 C17 C18 -179.9(2)
C16 C17 C18 C19 -0.2(4)
C17 C18 C19 C20 -0.3(5)
C18 C19 C20 C21 0.6(5)
C17 C16 C21 C20 -0.1(4)
N1 C16 C21 C20 -179.8(2)
C19 C20 C21 C16 -0.4(4)
C7 C6 C23 C24 115.7(3)
C5 C6 C23 C24 -63.1(3)
C7 C6 C23 C28 -67.7(3)
C5 C6 C23 C28 113.5(3)
C28 C23 C24 C25 -2.2(4)
C6 C23 C24 C25 174.4(2)
C23 C24 C25 C26 0.0(4)
C24 C25 C26 C27 2.4(4)
C24 C25 C26 C29 -177.6(3)
C25 C26 C27 C28 -2.6(4)
C29 C26 C27 C28 177.5(3)
C24 C23 C28 C27 2.1(4)
C6 C23 C28 C27 -174.5(2)
C26 C27 C28 C23 0.3(4)
C27 C26 C29 C31 53.2(5)
C25 C26 C29 C31 -126.8(4)
C27 C26 C29 C30 -75.0(5)
C25 C26 C29 C30 105.1(4)
C4 C3 N1 C1 0.5(3)
C4 C3 N1 C16 -179.3(2)
N2 C1 N1 C3 178.2(2)
C5 C1 N1 C3 -1.4(3)
N2 C1 N1 C16 -2.1(4)
C5 C1 N1 C16 178.3(2)
C17 C16 N1 C3 -151.2(2)
C21 C16 N1 C3 28.5(3)
C17 C16 N1 C1 29.1(4)
C21 C16 N1 C1 -151.2(2)
C7 C15 N2 C1 -2.1(3)
C14 C15 N2 C1 178.4(2)
N1 C1 N2 C15 -178.4(2)
C5 C1 N2 C15 1.0(3)
